data_7055031
loop_
_publ_author_name
'Cargnelutti, Roberta'
'da Silva, Felipe Dornelles'
'Abram, Ulrich'
'Lang, Ernesto Schulz'

_publ_section_title
;
 Metal complexes with bis(2-pyridyl)diselenoethers: structural chemistry
 and catalysis
;
_journal_issue 10
_journal_name_full 'New J. Chem.'
_journal_page_first 7948
_journal_paper_doi 10.1039/C5NJ01400J
_journal_volume 39
_journal_year 2015
_chemical_formula_moiety 'C26 H28 Cl2 Cu N4 Se4'
_chemical_formula_sum 'C26 H28 Cl2 Cu N4 Se4'
_chemical_formula_weight 846.83
_chemical_name_systematic
;
 compound-3
;
_space_group_IT_number 2
_symmetry_cell_setting triclinic
_symmetry_space_group_name_Hall '-P 1'
_symmetry_space_group_name_H-M 'P -1'
_atom_sites_solution_hydrogens geom
_atom_sites_solution_primary direct
_atom_sites_solution_secondary difmap
_audit_creation_method SHELXL-97
_audit_update_record
;
2015-05-28 deposited with the CCDC.
2015-07-28 downloaded from the CCDC.
;
_cell_angle_alpha 87.058(9)
_cell_angle_beta 81.017(9)
_cell_angle_gamma 62.798(8)
_cell_formula_units_Z 1
_cell_length_a 8.2538(10)
_cell_length_b 8.7192(10)
_cell_length_c 11.6817(12)
_cell_measurement_reflns_used 9203
_cell_measurement_temperature 200(2)
_cell_measurement_theta_max 29.48
_cell_measurement_theta_min 4.83
_cell_volume 738.35(16)
_computing_cell_refinement 'STOE X-AREA'
_computing_data_collection 'STOE X-AREA'
_computing_data_reduction 'STOE X-RED'
_computing_molecular_graphics 'ortep 3'
_computing_publication_material wingx
_computing_structure_refinement 'SHELXL-97 (Sheldrick, 2008)'
_computing_structure_solution 'SHELXS-97 (Sheldrick, 2008)'
_diffrn_ambient_temperature 200(2)
_diffrn_detector_area_resol_mean 6.67
_diffrn_measured_fraction_theta_full 0.985
_diffrn_measured_fraction_theta_max 0.985
_diffrn_measurement_device_type 'STOE IPDS 2T'
_diffrn_measurement_method 'rotation method'
_diffrn_radiation_monochromator graphite
_diffrn_radiation_source 'fine-focus sealed tube'
_diffrn_radiation_type MoK\a
_diffrn_radiation_wavelength 0.71073
_diffrn_reflns_av_R_equivalents 0.0426
_diffrn_reflns_av_sigmaI/netI 0.0374
_diffrn_reflns_limit_h_max 11
_diffrn_reflns_limit_h_min -11
_diffrn_reflns_limit_k_max 9
_diffrn_reflns_limit_k_min -11
_diffrn_reflns_limit_l_max 16
_diffrn_reflns_limit_l_min -15
_diffrn_reflns_number 8469
_diffrn_reflns_theta_full 29.21
_diffrn_reflns_theta_max 29.21
_diffrn_reflns_theta_min 5.00
_exptl_absorpt_coefficient_mu 5.874
_exptl_absorpt_correction_T_max 0.4316
_exptl_absorpt_correction_T_min 0.1893
_exptl_absorpt_correction_type integration
_exptl_absorpt_process_details
;
P. Coppens in "Crystallographic Computing" ed F.R Ahmed, S.R. Hall 
and C.P.Huber, Copenhagen, Munksgaard, (1979) pp 255-270
;
_exptl_crystal_colour blue
_exptl_crystal_density_diffrn 1.905
_exptl_crystal_density_method 'not measured'
_exptl_crystal_description block
_exptl_crystal_F_000 411
_exptl_crystal_size_max 0.37
_exptl_crystal_size_mid 0.18
_exptl_crystal_size_min 0.13
_refine_diff_density_max 0.845
_refine_diff_density_min -0.873
_refine_diff_density_rms 0.092
_refine_ls_extinction_method none
_refine_ls_goodness_of_fit_ref 0.781
_refine_ls_hydrogen_treatment constr
_refine_ls_matrix_type full
_refine_ls_number_parameters 169
_refine_ls_number_reflns 3933
_refine_ls_number_restraints 0
_refine_ls_restrained_S_all 0.781
_refine_ls_R_factor_all 0.0498
_refine_ls_R_factor_gt 0.0357
_refine_ls_shift/su_max 0.001
_refine_ls_shift/su_mean 0.000
_refine_ls_structure_factor_coef Fsqd
_refine_ls_weighting_details 'calc w=1/[\s^2^(Fo^2^)+(0.1123P)^2^+0.0000P] where P=(Fo^2^+2Fc^2^)/3'
_refine_ls_weighting_scheme calc
_refine_ls_wR_factor_gt 0.1060
_refine_ls_wR_factor_ref 0.1180
_reflns_number_gt 3190
_reflns_number_total 3933
_reflns_threshold_expression >2\s(I)
_cod_data_source_file c5nj01400j2.cif
_cod_data_source_block compound-3
_cod_depositor_comments 'Adding full bibliography for 7055029--7055034.cif.'
_cod_original_cell_volume 738.35(14)
_cod_database_code 7055031
_audit_block_doi 10.5517/cc1j3pdq

loop_
_symmetry_equiv_pos_as_xyz
'x, y, z'
'-x, -y, -z'

loop_
_atom_site_label
_atom_site_type_symbol
_atom_site_fract_x
_atom_site_fract_y
_atom_site_fract_z
_atom_site_U_iso_or_equiv
_atom_site_adp_type
_atom_site_occupancy
_atom_site_symmetry_multiplicity
_atom_site_calc_flag
_atom_site_refinement_flags
Cu1 Cu 0.5000 0.5000 0.5000 0.02834(13) Uani 1 2 d S
Se2 Se 0.73296(5) 0.39622(6) 1.05071(3) 0.05042(13) Uani 1 1 d .
Se1 Se 0.58567(4) 0.69826(5) 0.67863(3) 0.03796(12) Uani 1 1 d .
Cl1 Cl 0.78363(10) 0.26938(11) 0.49560(8) 0.0425(2) Uani 1 1 d .
N1 N 0.6126(3) 0.6538(3) 0.4418(2) 0.0311(5) Uani 1 1 d .
C5 C 0.6499(4) 0.7363(4) 0.5185(3) 0.0318(6) Uani 1 1 d .
C4 C 0.7290(5) 0.8453(5) 0.4846(4) 0.0452(8) Uani 1 1 d .
H4 H 0.7548 0.9009 0.5397 0.054 Uiso 1 1 calc R
C1 C 0.6511(5) 0.6773(5) 0.3278(3) 0.0412(7) Uani 1 1 d .
H1 H 0.6247 0.6201 0.2740 0.049 Uiso 1 1 calc R
C2 C 0.7288(5) 0.7847(5) 0.2893(4) 0.0498(10) Uani 1 1 d .
H2 H 0.7543 0.7996 0.2103 0.060 Uiso 1 1 calc R
C8 C 0.7786(5) 0.4068(5) 0.8803(4) 0.0463(8) Uani 1 1 d .
H8A H 0.8721 0.2948 0.8493 0.056 Uiso 1 1 calc R
H8B H 0.6664 0.4322 0.8498 0.056 Uiso 1 1 calc R
C6 C 0.8423(5) 0.5664(5) 0.7098(3) 0.0444(8) Uani 1 1 d .
H6A H 0.9007 0.4552 0.6696 0.053 Uiso 1 1 calc R
H6B H 0.9120 0.6287 0.6820 0.053 Uiso 1 1 calc R
C3 C 0.7684(5) 0.8695(5) 0.3686(4) 0.0523(10) Uani 1 1 d .
H3 H 0.8209 0.9420 0.3438 0.063 Uiso 1 1 calc R
C7 C 0.8404(5) 0.5409(5) 0.8398(4) 0.0459(8) Uani 1 1 d .
H7A H 0.9631 0.5054 0.8582 0.055 Uiso 1 1 calc R
H7B H 0.7579 0.6494 0.8805 0.055 Uiso 1 1 calc R
N2 N 1.1005(4) 0.1477(4) 0.9880(3) 0.0399(6) Uani 1 1 d .
C9 C 0.9654(5) 0.2117(5) 1.0766(3) 0.0401(7) Uani 1 1 d .
C10 C 0.9820(6) 0.1536(6) 1.1899(3) 0.0494(9) Uani 1 1 d .
H10 H 0.8830 0.2017 1.2493 0.059 Uiso 1 1 calc R
C13 C 1.2605(6) 0.0196(6) 1.0107(4) 0.0497(9) Uani 1 1 d .
H13 H 1.3562 -0.0284 0.9493 0.060 Uiso 1 1 calc R
C12 C 1.2918(7) -0.0452(6) 1.1194(4) 0.0563(11) Uani 1 1 d .
H12 H 1.4061 -0.1329 1.1314 0.068 Uiso 1 1 calc R
C11 C 1.1470(7) 0.0246(6) 1.2110(4) 0.0560(11) Uani 1 1 d .
H11 H 1.1629 -0.0164 1.2856 0.067 Uiso 1 1 calc R

loop_
_atom_site_aniso_label
_atom_site_aniso_U_11
_atom_site_aniso_U_22
_atom_site_aniso_U_33
_atom_site_aniso_U_23
_atom_site_aniso_U_13
_atom_site_aniso_U_12
Cu1 0.0275(2) 0.0300(3) 0.0295(2) 0.00451(19) -0.00498(18) -0.0149(2)
Se2 0.0433(2) 0.0597(3) 0.0399(2) 0.00008(17) 0.00147(15) -0.01852(18)
Se1 0.03281(17) 0.0415(2) 0.03215(17) 0.00134(13) -0.00673(11) -0.01002(13)
Cl1 0.0302(3) 0.0359(4) 0.0558(5) 0.0028(3) -0.0056(3) -0.0107(3)
N1 0.0286(11) 0.0330(13) 0.0317(12) 0.0071(10) -0.0047(9) -0.0147(10)
C5 0.0268(12) 0.0286(14) 0.0380(15) 0.0057(12) -0.0075(11) -0.0106(11)
C4 0.0345(15) 0.0359(17) 0.070(2) 0.0087(16) -0.0109(15) -0.0200(14)
C1 0.0401(16) 0.0472(19) 0.0316(15) 0.0097(14) -0.0056(12) -0.0167(14)
C2 0.0383(16) 0.049(2) 0.0463(19) 0.0227(17) 0.0041(14) -0.0120(15)
C8 0.0448(18) 0.047(2) 0.050(2) -0.0010(16) -0.0116(15) -0.0219(16)
C6 0.0329(15) 0.049(2) 0.0454(19) 0.0063(16) -0.0100(13) -0.0128(14)
C3 0.0326(15) 0.0426(19) 0.078(3) 0.0217(19) -0.0002(16) -0.0181(15)
C7 0.0476(18) 0.046(2) 0.049(2) 0.0008(16) -0.0176(15) -0.0222(16)
N2 0.0415(14) 0.0461(16) 0.0351(13) 0.0065(12) -0.0059(11) -0.0230(13)
C9 0.0499(18) 0.0468(19) 0.0349(16) 0.0059(14) -0.0088(13) -0.0314(16)
C10 0.073(2) 0.064(2) 0.0316(16) 0.0107(16) -0.0116(16) -0.049(2)
C13 0.0475(19) 0.048(2) 0.055(2) 0.0096(17) -0.0089(16) -0.0238(17)
C12 0.062(2) 0.050(2) 0.071(3) 0.021(2) -0.033(2) -0.033(2)
C11 0.087(3) 0.064(3) 0.043(2) 0.0208(19) -0.029(2) -0.053(3)

loop_
_atom_type_symbol
_atom_type_description
_atom_type_scat_dispersion_real
_atom_type_scat_dispersion_imag
_atom_type_scat_source
C C 0.0030 0.0020 'International Tables Vol C Tables 4.2.6.8 and 6.1.1.4'
H H 0.0000 0.0000 'International Tables Vol C Tables 4.2.6.8 and 6.1.1.4'
N N 0.0060 0.0030 'International Tables Vol C Tables 4.2.6.8 and 6.1.1.4'
Se Se -0.0930 2.2260 'International Tables Vol C Tables 4.2.6.8 and 6.1.1.4'
Cu Cu 0.3200 1.2650 'International Tables Vol C Tables 4.2.6.8 and 6.1.1.4'
Cl Cl 0.1480 0.1590 'International Tables Vol C Tables 4.2.6.8 and 6.1.1.4'

loop_
_geom_angle_atom_site_label_1
_geom_angle_atom_site_label_2
_geom_angle_atom_site_label_3
_geom_angle
_geom_angle_site_symmetry_1
_geom_angle_site_symmetry_3
N1 Cu1 N1 180.00(9) 2_666 .
N1 Cu1 Cl1 88.82(8) 2_666 .
N1 Cu1 Cl1 91.18(8) . .
N1 Cu1 Cl1 91.18(8) 2_666 2_666
N1 Cu1 Cl1 88.82(8) . 2_666
Cl1 Cu1 Cl1 180.000(1) . 2_666
C9 Se2 C8 99.70(16) . .
C5 Se1 C6 95.60(14) . .
C5 N1 C1 119.2(3) . .
C5 N1 Cu1 118.6(2) . .
C1 N1 Cu1 122.2(2) . .
N1 C5 C4 121.9(3) . .
N1 C5 Se1 116.1(2) . .
C4 C5 Se1 121.9(3) . .
C3 C4 C5 119.0(4) . .
N1 C1 C2 121.3(4) . .
C3 C2 C1 119.6(3) . .
C7 C8 Se2 112.9(3) . .
C7 C6 Se1 108.9(3) . .
C2 C3 C4 119.0(3) . .
C8 C7 C6 111.2(3) . .
C9 N2 C13 116.8(3) . .
N2 C9 C10 123.8(4) . .
N2 C9 Se2 119.1(3) . .
C10 C9 Se2 117.1(3) . .
C11 C10 C9 118.3(4) . .
N2 C13 C12 123.9(4) . .
C13 C12 C11 118.0(4) . .
C10 C11 C12 119.2(4) . .

loop_
_geom_bond_atom_site_label_1
_geom_bond_atom_site_label_2
_geom_bond_distance
_geom_bond_site_symmetry_2
Cu1 N1 1.993(3) 2_666
Cu1 N1 1.993(3) .
Cu1 Cl1 2.2794(8) .
Cu1 Cl1 2.2794(8) 2_666
Se2 C9 1.916(4) .
Se2 C8 1.972(4) .
Se1 C5 1.917(3) .
Se1 C6 1.979(3) .
N1 C5 1.330(4) .
N1 C1 1.348(4) .
C5 C4 1.391(4) .
C4 C3 1.372(6) .
C1 C2 1.381(5) .
C2 C3 1.377(7) .
C8 C7 1.505(6) .
C6 C7 1.522(5) .
N2 C9 1.325(5) .
N2 C13 1.339(5) .
C9 C10 1.397(5) .
C10 C11 1.363(7) .
C13 C12 1.376(6) .
C12 C11 1.395(7) .
